data_1569749
loop_
_publ_author_name
'Reinhold, Marius'
'Steinebach, Justin'
'Golz, Christopher'
'Walker, Johannes C. L.'

_publ_section_title
;
 Synthesis of polysubstituted bicyclo[2.1.1]hexanes enabling access to new
 chemical space.
;
_journal_issue 36
_journal_name_full 'Chemical science'
_journal_page_first 9885
_journal_page_last 9891
_journal_paper_doi 10.1039/d3sc03083k
_journal_volume 14
_journal_year 2023
_chemical_formula_moiety 'C24 H34 Si2'
_chemical_formula_sum 'C24 H34 Si2'
_chemical_formula_weight 378.69
_space_group_crystal_system monoclinic
_space_group_IT_number 15
_space_group_name_Hall '-C 2yc'
_space_group_name_H-M_alt 'C 1 2/c 1'
_atom_sites_solution_hydrogens geom
_atom_sites_solution_primary dual
_audit_creation_date 2022-08-12
_audit_creation_method
;FinalCif V108 by Daniel Kratzert, Freiburg 2022,
https://dkratzert.de/finalcif.html
;
_audit_update_record
;
2023-05-10 deposited with the CCDC.	2023-08-30 downloaded from the CCDC.
;
_cell_angle_alpha 90
_cell_angle_beta 90.063(3)
_cell_angle_gamma 90
_cell_formula_units_Z 4
_cell_length_a 29.688(2)
_cell_length_b 6.2911(5)
_cell_length_c 11.9420(8)
_cell_measurement_reflns_used 9923
_cell_measurement_temperature 100.00
_cell_measurement_theta_max 29.591
_cell_measurement_theta_min 2.744
_cell_volume 2230.4(3)
_computing_cell_refinement 'SAINT V8.40B (?, 2016)'
_computing_data_collection 'Bruker BIS V6.2.15/2021-03-15 && APEX4 2021.4-0'
_computing_data_reduction 'SAINT V8.40B (?, 2016)'
_computing_molecular_graphics 'Olex2 1.5 (Dolomanov et al., 2009)'
_computing_publication_material 'Olex2 1.5 (Dolomanov et al., 2009)'
_computing_structure_refinement 'XL  (Sheldrick, 2008)'
_computing_structure_solution 'SHELXT 2018/2 (Sheldrick, 2018)'
_diffrn_ambient_environment N~2~
_diffrn_ambient_temperature 100.00
_diffrn_detector CPAD
_diffrn_detector_area_resol_mean 7.41
_diffrn_detector_type 'Bruker PHOTON III'
_diffrn_measured_fraction_theta_full 0.998
_diffrn_measured_fraction_theta_max 0.991
_diffrn_measurement_device 'four-circle diffractometer'
_diffrn_measurement_device_type 'Bruker D8 VENTURE dual wavelength Mo/Ag'
_diffrn_measurement_method '\w and \f scans'
_diffrn_measurement_specimen_support 'MiTeGen micromount'
_diffrn_radiation_monochromator 'mirror optics'
_diffrn_radiation_probe x-ray
_diffrn_radiation_type MoK\a
_diffrn_radiation_wavelength 0.71073
_diffrn_reflns_av_R_equivalents 0.0405
_diffrn_reflns_av_unetI/netI 0.0237
_diffrn_reflns_Laue_measured_fraction_full 0.998
_diffrn_reflns_Laue_measured_fraction_max 0.991
_diffrn_reflns_limit_h_max 39
_diffrn_reflns_limit_h_min -40
_diffrn_reflns_limit_k_max 8
_diffrn_reflns_limit_k_min -8
_diffrn_reflns_limit_l_max 16
_diffrn_reflns_limit_l_min -14
_diffrn_reflns_number 20285
_diffrn_reflns_point_group_measured_fraction_full 0.998
_diffrn_reflns_point_group_measured_fraction_max 0.991
_diffrn_reflns_theta_full 25.242
_diffrn_reflns_theta_max 29.621
_diffrn_reflns_theta_min 2.744
_diffrn_source 'microfocus sealed X-ray tube'
_diffrn_source_current 1.4
_diffrn_source_power 0.07
_diffrn_source_type 'Incoatec I\ms'
_diffrn_source_voltage 50.0
_diffrn_standards_number 0
_exptl_absorpt_coefficient_mu 0.164
_exptl_absorpt_correction_T_max 0.7901
_exptl_absorpt_correction_T_min 0.6881
_exptl_absorpt_correction_type multi-scan
_exptl_absorpt_process_details
;
SADABS-2016/2 (Bruker,2016/2) was used for absorption correction.
wR2(int) was 0.1448 before and 0.0579 after correction.
The Ratio of minimum to maximum transmission is 0.8709.
The \l/2 correction factor is Not present.
;
_exptl_crystal_colour colourless
_exptl_crystal_colour_primary colourless
_exptl_crystal_density_diffrn 1.128
_exptl_crystal_description plate
_exptl_crystal_F_000 824
_exptl_crystal_recrystallization_method 'Crystallized from dichloromethane by evaporation.'
_exptl_crystal_size_max 0.393
_exptl_crystal_size_mid 0.326
_exptl_crystal_size_min 0.059
_refine_diff_density_max 0.405
_refine_diff_density_min -0.259
_refine_diff_density_rms 0.053
_refine_ls_extinction_method none
_refine_ls_goodness_of_fit_ref 1.088
_refine_ls_hydrogen_treatment constr
_refine_ls_matrix_type full
_refine_ls_number_parameters 121
_refine_ls_number_reflns 3121
_refine_ls_number_restraints 0
_refine_ls_restrained_S_all 1.088
_refine_ls_R_factor_all 0.0452
_refine_ls_R_factor_gt 0.0377
_refine_ls_shift/su_max 0.002
_refine_ls_shift/su_mean 0.000
_refine_ls_structure_factor_coef Fsqd
_refine_ls_weighting_details 'w=1/[\s^2^(Fo^2^)+(0.0368P)^2^+2.6742P] where P=(Fo^2^+2Fc^2^)/3'
_refine_ls_weighting_scheme calc
_refine_ls_wR_factor_gt 0.0929
_refine_ls_wR_factor_ref 0.0993
_reflns_Friedel_coverage 0.000
_reflns_number_gt 2719
_reflns_number_total 3121
_reflns_threshold_expression 'I > 2\s(I)'
_cod_data_source_file d3sc03083k2.cif
_cod_data_source_block mo_1738_cg_0m
_cod_depositor_comments 'Adding full bibliography for 1569748--1569753.cif.'
_cod_database_code 1569749
_shelx_shelxl_version_number 2018/3
_olex2_refinement_description
;
1. Fixed Uiso
 At 1.2 times of:
  All C(H) groups, All C(H,H) groups
 At 1.5 times of:
  All C(H,H,H) groups
2.a Secondary CH2 refined with riding coordinates:
 C1(H1A,H1B), C3(H3A,H3B)
2.b Aromatic/amide H refined with riding coordinates:
 C5(H5), C6(H6), C8(H8), C9(H9)
2.c Idealised Me refined as rotating group:
 C10(H10A,H10B,H10C), C11(H11A,H11B,H11C), C12(H12A,H12B,H12C)
;
_olex2_submission_special_instructions 'No special instructions were received'
_shelx_space_group_comment
;
The symmetry employed for this shelxl refinement is uniquely defined
by the following loop, which should always be used as a source of
symmetry information in preference to the above space-group names.
They are only intended as comments.
;
_shelx_estimated_absorpt_t_min 0.938
_shelx_estimated_absorpt_t_max 0.990
_diffrn_measurement_ambient_temperature_device_make 'Oxford Cryostream 800'

loop_
_space_group_symop_operation_xyz
'x, y, z'
'-x, y, -z+1/2'
'x+1/2, y+1/2, z'
'-x+1/2, y+1/2, -z+1/2'
'-x, -y, -z'
'x, -y, z-1/2'
'-x+1/2, -y+1/2, -z'
'x+1/2, -y+1/2, z-1/2'

loop_
_atom_site_label
_atom_site_type_symbol
_atom_site_fract_x
_atom_site_fract_y
_atom_site_fract_z
_atom_site_U_iso_or_equiv
_atom_site_adp_type
_atom_site_occupancy
_atom_site_site_symmetry_order
_atom_site_calc_flag
_atom_site_refinement_flags_posn
_atom_site_refinement_flags_adp
_atom_site_refinement_flags_occupancy
_atom_site_disorder_assembly
_atom_site_disorder_group
Si1 Si 0.67162(2) 0.11483(5) 0.63226(3) 0.01758(10) Uani 1 1 d . . . . .
C1 C 0.47463(4) 0.39068(19) 0.31224(9) 0.0171(2) Uani 1 1 d . . . . .
H1A H 0.454337 0.472719 0.361780 0.021 Uiso 1 1 calc R U . . .
H1B H 0.470682 0.235512 0.321957 0.021 Uiso 1 1 calc R U . . .
C2 C 0.52443(4) 0.46735(18) 0.31196(9) 0.0154(2) Uani 1 1 d . . . . .
C3 C 0.51856(4) 0.70894(19) 0.29582(11) 0.0217(2) Uani 1 1 d . . . . .
H3A H 0.546647 0.777111 0.269297 0.026 Uiso 1 1 calc R U . . .
H3B H 0.508280 0.779484 0.365352 0.026 Uiso 1 1 calc R U . . .
C4 C 0.55850(4) 0.39128(18) 0.39506(9) 0.0157(2) Uani 1 1 d . . . . .
C5 C 0.59732(4) 0.50866(19) 0.41950(10) 0.0195(2) Uani 1 1 d . . . . .
H5 H 0.601584 0.643771 0.385597 0.023 Uiso 1 1 calc R U . . .
C6 C 0.62974(4) 0.4302(2) 0.49275(10) 0.0199(2) Uani 1 1 d . . . . .
H6 H 0.655769 0.513342 0.507694 0.024 Uiso 1 1 calc R U . . .
C7 C 0.62517(4) 0.23199(19) 0.54522(10) 0.0172(2) Uani 1 1 d . . . . .
C8 C 0.58584(4) 0.11761(19) 0.52179(10) 0.0189(2) Uani 1 1 d . . . . .
H8 H 0.581214 -0.016178 0.556830 0.023 Uiso 1 1 calc R U . . .
C9 C 0.55337(4) 0.19527(18) 0.44838(10) 0.0180(2) Uani 1 1 d . . . . .
H9 H 0.527120 0.113139 0.434218 0.022 Uiso 1 1 calc R U . . .
C10 C 0.70084(5) 0.3277(2) 0.71404(11) 0.0256(3) Uani 1 1 d . . . . .
H10A H 0.679823 0.389375 0.768266 0.038 Uiso 1 1 calc R U . . .
H10B H 0.711375 0.438789 0.662864 0.038 Uiso 1 1 calc R U . . .
H10C H 0.726640 0.266360 0.753829 0.038 Uiso 1 1 calc R U . . .
C11 C 0.71248(5) -0.0101(2) 0.53279(11) 0.0267(3) Uani 1 1 d . . . . .
H11A H 0.738104 -0.067602 0.574807 0.040 Uiso 1 1 calc R U . . .
H11B H 0.723195 0.097093 0.479598 0.040 Uiso 1 1 calc R U . . .
H11C H 0.697524 -0.125352 0.491899 0.040 Uiso 1 1 calc R U . . .
C12 C 0.64851(5) -0.0912(2) 0.72905(11) 0.0262(3) Uani 1 1 d . . . . .
H12A H 0.634085 -0.204075 0.685278 0.039 Uiso 1 1 calc R U . . .
H12B H 0.626270 -0.025920 0.778919 0.039 Uiso 1 1 calc R U . . .
H12C H 0.673068 -0.151763 0.773740 0.039 Uiso 1 1 calc R U . . .

loop_
_atom_site_aniso_label
_atom_site_aniso_U_11
_atom_site_aniso_U_22
_atom_site_aniso_U_33
_atom_site_aniso_U_23
_atom_site_aniso_U_13
_atom_site_aniso_U_12
Si1 0.02082(17) 0.01659(17) 0.01533(17) 0.00028(11) 0.00047(11) 0.00119(12)
C1 0.0189(5) 0.0182(5) 0.0143(5) 0.0007(4) 0.0008(4) -0.0024(4)
C2 0.0190(5) 0.0122(5) 0.0150(5) -0.0004(4) 0.0018(4) -0.0014(4)
C3 0.0247(6) 0.0127(5) 0.0276(6) -0.0011(4) -0.0038(5) -0.0002(4)
C4 0.0192(5) 0.0136(5) 0.0142(5) -0.0023(4) 0.0021(4) -0.0007(4)
C5 0.0221(5) 0.0151(5) 0.0213(6) 0.0038(4) 0.0006(4) -0.0033(4)
C6 0.0212(5) 0.0175(5) 0.0210(6) 0.0013(4) -0.0012(4) -0.0045(4)
C7 0.0210(5) 0.0155(5) 0.0151(5) -0.0011(4) 0.0020(4) 0.0004(4)
C8 0.0241(6) 0.0137(5) 0.0189(5) 0.0018(4) 0.0011(4) -0.0023(4)
C9 0.0215(5) 0.0142(5) 0.0185(5) -0.0006(4) -0.0009(4) -0.0039(4)
C10 0.0273(6) 0.0263(6) 0.0231(6) -0.0039(5) -0.0040(5) -0.0005(5)
C11 0.0278(6) 0.0272(7) 0.0253(6) -0.0017(5) 0.0033(5) 0.0060(5)
C12 0.0318(7) 0.0250(6) 0.0219(6) 0.0072(5) 0.0015(5) 0.0007(5)

loop_
_atom_type_symbol
_atom_type_description
_atom_type_scat_dispersion_real
_atom_type_scat_dispersion_imag
_atom_type_scat_source
C C 0.0033 0.0016 'International Tables Vol C Tables 4.2.6.8 and 6.1.1.4'
H H 0.0000 0.0000 'International Tables Vol C Tables 4.2.6.8 and 6.1.1.4'
Si Si 0.0817 0.0704 'International Tables Vol C Tables 4.2.6.8 and 6.1.1.4'

loop_
_exptl_crystal_face_index_h
_exptl_crystal_face_index_k
_exptl_crystal_face_index_l
_exptl_crystal_face_perp_dist
2.00 -1.00 -1.00 0.1560
-1.00 0.00 -1.00 0.1520
-1.00 1.00 2.00 0.1150
0.00 1.00 2.00 0.0830
0.00 -1.00 -2.00 0.1830
1.00 2.00 -1.00 0.1800
-1.00 -2.00 1.00 0.1360
0.00 0.00 -1.00 0.1830
0.00 0.00 1.00 0.0840
0.00 1.00 -2.00 0.1780
0.00 1.00 -1.00 0.1720
0.00 -1.00 0.00 0.0290
0.00 1.00 0.00 0.0200
1.00 -2.00 0.00 0.1480
1.00 1.00 0.00 0.1550

loop_
_geom_angle_atom_site_label_1
_geom_angle_atom_site_label_2
_geom_angle_atom_site_label_3
_geom_angle
_geom_angle_site_symmetry_1
_geom_angle_site_symmetry_3
_geom_angle_publ_flag
C10 Si1 C7 110.38(6) . . ?
C10 Si1 C11 109.36(6) . . ?
C11 Si1 C7 106.85(6) . . ?
C12 Si1 C7 110.19(6) . . ?
C12 Si1 C10 110.13(6) . . ?
C12 Si1 C11 109.87(6) . . ?
H1A C1 H1B 111.8 . . ?
C2 C1 H1A 114.7 2_655 . ?
C2 C1 H1A 114.7 . . ?
C2 C1 H1B 114.7 . . ?
C2 C1 H1B 114.7 2_655 . ?
C2 C1 C2 83.34(9) . 2_655 ?
C1 C2 C1 85.65(9) . 2_655 ?
C3 C2 C1 100.84(9) . 2_655 ?
C3 C2 C1 101.46(9) . . ?
C4 C2 C1 121.29(10) . 2_655 ?
C4 C2 C1 122.81(10) . . ?
C4 C2 C3 118.34(10) . . ?
C2 C3 C3 99.68(6) . 2_655 ?
C2 C3 H3A 111.8 . . ?
C2 C3 H3B 111.8 . . ?
C3 C3 H3A 111.8 2_655 . ?
C3 C3 H3B 111.8 2_655 . ?
H3A C3 H3B 109.6 . . ?
C5 C4 C2 121.74(10) . . ?
C9 C4 C2 120.76(10) . . ?
C9 C4 C5 117.46(11) . . ?
C4 C5 H5 119.6 . . ?
C6 C5 C4 120.88(11) . . ?
C6 C5 H5 119.6 . . ?
C5 C6 H6 119.0 . . ?
C5 C6 C7 121.98(11) . . ?
C7 C6 H6 119.0 . . ?
C6 C7 Si1 121.69(9) . . ?
C8 C7 Si1 121.41(9) . . ?
C8 C7 C6 116.68(11) . . ?
C7 C8 H8 119.2 . . ?
C9 C8 C7 121.53(11) . . ?
C9 C8 H8 119.2 . . ?
C4 C9 H9 119.3 . . ?
C8 C9 C4 121.45(11) . . ?
C8 C9 H9 119.3 . . ?
Si1 C10 H10A 109.5 . . ?
Si1 C10 H10B 109.5 . . ?
Si1 C10 H10C 109.5 . . ?
H10A C10 H10B 109.5 . . ?
H10A C10 H10C 109.5 . . ?
H10B C10 H10C 109.5 . . ?
Si1 C11 H11A 109.5 . . ?
Si1 C11 H11B 109.5 . . ?
Si1 C11 H11C 109.5 . . ?
H11A C11 H11B 109.5 . . ?
H11A C11 H11C 109.5 . . ?
H11B C11 H11C 109.5 . . ?
Si1 C12 H12A 109.5 . . ?
Si1 C12 H12B 109.5 . . ?
Si1 C12 H12C 109.5 . . ?
H12A C12 H12B 109.5 . . ?
H12A C12 H12C 109.5 . . ?
H12B C12 H12C 109.5 . . ?

loop_
_geom_bond_atom_site_label_1
_geom_bond_atom_site_label_2
_geom_bond_distance
_geom_bond_site_symmetry_2
_geom_bond_publ_flag
Si1 C7 1.8768(12) . ?
Si1 C10 1.8701(14) . ?
Si1 C11 1.8719(13) . ?
Si1 C12 1.8677(13) . ?
C1 H1A 0.9900 . ?
C1 H1B 0.9900 . ?
C1 C2 1.5552(16) . ?
C1 C2 1.5599(15) 2_655 ?
C2 C3 1.5419(16) . ?
C2 C4 1.4949(16) . ?
C3 C3 1.552(2) 2_655 ?
C3 H3A 0.9900 . ?
C3 H3B 0.9900 . ?
C4 C5 1.3993(16) . ?
C4 C9 1.3963(16) . ?
C5 H5 0.9500 . ?
C5 C6 1.3905(17) . ?
C6 H6 0.9500 . ?
C6 C7 1.4021(16) . ?
C7 C8 1.3995(16) . ?
C8 H8 0.9500 . ?
C8 C9 1.3909(17) . ?
C9 H9 0.9500 . ?
C10 H10A 0.9800 . ?
C10 H10B 0.9800 . ?
C10 H10C 0.9800 . ?
C11 H11A 0.9800 . ?
C11 H11B 0.9800 . ?
C11 H11C 0.9800 . ?
C12 H12A 0.9800 . ?
C12 H12B 0.9800 . ?
C12 H12C 0.9800 . ?

loop_
_geom_torsion_atom_site_label_1
_geom_torsion_atom_site_label_2
_geom_torsion_atom_site_label_3
_geom_torsion_atom_site_label_4
_geom_torsion
_geom_torsion_site_symmetry_1
_geom_torsion_site_symmetry_2
_geom_torsion_site_symmetry_3
_geom_torsion_site_symmetry_4
_geom_torsion_publ_flag
Si1 C7 C8 C9 -173.52(9) . . . . ?
C1 C2 C3 C3 -43.04(14) . . . 2_655 ?
C1 C2 C3 C3 44.67(14) 2_655 . . 2_655 ?
C1 C2 C4 C5 95.74(14) 2_655 . . . ?
C1 C2 C4 C5 -157.63(11) . . . . ?
C1 C2 C4 C9 24.69(16) . . . . ?
C1 C2 C4 C9 -81.95(14) 2_655 . . . ?
C2 C1 C2 C1 -34.36(11) 2_655 . . 2_655 ?
C2 C1 C2 C3 65.84(9) 2_655 . . . ?
C2 C1 C2 C4 -159.16(9) 2_655 . . . ?
C2 C4 C5 C6 -176.69(11) . . . . ?
C2 C4 C9 C8 176.85(11) . . . . ?
C3 C2 C4 C5 -29.56(16) . . . . ?
C3 C2 C4 C9 152.75(11) . . . . ?
C4 C2 C3 C3 179.43(11) . . . 2_655 ?
C4 C5 C6 C7 -0.07(19) . . . . ?
C5 C4 C9 C8 -0.93(17) . . . . ?
C5 C6 C7 Si1 173.64(10) . . . . ?
C5 C6 C7 C8 -1.06(18) . . . . ?
C6 C7 C8 C9 1.20(17) . . . . ?
C7 C8 C9 C4 -0.22(18) . . . . ?
C9 C4 C5 C6 1.07(18) . . . . ?
C10 Si1 C7 C6 37.67(11) . . . . ?
C10 Si1 C7 C8 -147.87(10) . . . . ?
C11 Si1 C7 C6 -81.14(11) . . . . ?
C11 Si1 C7 C8 93.31(11) . . . . ?
C12 Si1 C7 C6 159.54(10) . . . . ?
C12 Si1 C7 C8 -26.01(12) . . . . ?
